data_2213381
loop_
_publ_author_name
'Jin-Gui Duan'
'Chen-Ming Dong'
'Jun-Yan Shi'
'Lei Wu'
'Wen-Kui Dong'

_publ_section_title
;
 2,2'-[(Propane-1,3-diyldioxy)bis(nitrilomethylidyne)]diphenol
;
_journal_coeditor_code HG2218
_journal_issue 5
_journal_name_full 'Acta Crystallographica Section E'
_journal_page_first o2704
_journal_page_last o2705
_journal_paper_doi 10.1107/S1600536807019277
_journal_volume 63
_journal_year 2007
_chemical_formula_iupac 'C17 H18 N2 O4'
_chemical_formula_moiety 'C17 H18 N2 O4'
_chemical_formula_sum 'C17 H18 N2 O4'
_chemical_formula_weight 314.33
_chemical_melting_point .353E-305
_chemical_name_common 2,2'-[(1,3-propylene)dioxybis(nitrilomethylidyne)]diphenol
_chemical_name_systematic
;
2,2'-[(Propane-1,3-diyldioxy)bis(nitrilomethylidyne)]diphenol
;
_space_group_IT_number 34
_symmetry_cell_setting orthorhombic
_symmetry_space_group_name_Hall 'P 2 -2n'
_symmetry_space_group_name_H-M 'P n n 2'
_atom_sites_solution_hydrogens geom
_atom_sites_solution_primary direct
_atom_sites_solution_secondary difmap
_cell_angle_alpha 90.00
_cell_angle_beta 90.00
_cell_angle_gamma 90.00
_cell_formula_units_Z 2
_cell_length_a 6.285(2)
_cell_length_b 26.910(3)
_cell_length_c 4.780(2)
_cell_measurement_reflns_used 1377
_cell_measurement_temperature 298(2)
_cell_measurement_theta_max 24.337
_cell_measurement_theta_min 2.271
_cell_volume 808.4(4)
_computing_cell_refinement SMART
_computing_data_collection 'SMART (Bruker, 1998)'
_computing_data_reduction 'SAINT (Bruker, 2003)'
_computing_molecular_graphics 'SHELXTL (Sheldrick, 1997)'
_computing_publication_material SHELXTL
_computing_structure_refinement 'SHELXL97 (Sheldrick, 1997)'
_computing_structure_solution 'SHELXS97 (Sheldrick, 1997)'
_diffrn_ambient_temperature 298(2)
_diffrn_measured_fraction_theta_full 0.999
_diffrn_measured_fraction_theta_max 0.999
_diffrn_measurement_device_type 'Bruker SMART CCD area-detector'
_diffrn_measurement_method '\f and \w'
_diffrn_radiation_monochromator graphite
_diffrn_radiation_source 'fine-focus sealed tube'
_diffrn_radiation_type MoK\a
_diffrn_radiation_wavelength 0.71073
_diffrn_reflns_av_R_equivalents 0.0542
_diffrn_reflns_av_sigmaI/netI 0.0351
_diffrn_reflns_limit_h_max 7
_diffrn_reflns_limit_h_min -6
_diffrn_reflns_limit_k_max 31
_diffrn_reflns_limit_k_min -32
_diffrn_reflns_limit_l_max 5
_diffrn_reflns_limit_l_min -5
_diffrn_reflns_number 3965
_diffrn_reflns_theta_full 25.08
_diffrn_reflns_theta_max 25.08
_diffrn_reflns_theta_min 1.51
_diffrn_standards_decay_% 0
_diffrn_standards_number 0
_exptl_absorpt_coefficient_mu 0.093
_exptl_absorpt_correction_T_max 0.9853
_exptl_absorpt_correction_T_min 0.9463
_exptl_absorpt_correction_type multi-scan
_exptl_absorpt_process_details '(SADABS; Sheldrick, 2002)'
_exptl_crystal_colour colorless
_exptl_crystal_density_diffrn 1.291
_exptl_crystal_density_method 'not measured'
_exptl_crystal_description needle
_exptl_crystal_F_000 332
_exptl_crystal_size_max 0.60
_exptl_crystal_size_mid 0.17
_exptl_crystal_size_min 0.16
_refine_diff_density_max 0.117
_refine_diff_density_min -0.145
_refine_ls_extinction_method none
_refine_ls_goodness_of_fit_ref 1.025
_refine_ls_hydrogen_treatment constr
_refine_ls_matrix_type full
_refine_ls_number_parameters 105
_refine_ls_number_reflns 819
_refine_ls_number_restraints 1
_refine_ls_restrained_S_all 1.024
_refine_ls_R_factor_all 0.0522
_refine_ls_R_factor_gt 0.0375
_refine_ls_shift/su_max 0.000
_refine_ls_shift/su_mean 0.000
_refine_ls_structure_factor_coef Fsqd
_refine_ls_weighting_details 'calc w=1/[\s^2^(Fo^2^)+(0.0534P)^2^+0.173P] where P=(Fo^2^+2Fc^2^)/3'
_refine_ls_weighting_scheme calc
_refine_ls_wR_factor_gt 0.0953
_refine_ls_wR_factor_ref 0.1084
_reflns_number_gt 654
_reflns_number_total 819
_reflns_threshold_expression I>2\s(I)
_cod_data_source_file hg2218.cif
_cod_data_source_block I
_cod_depositor_comments
;
The following automatic conversions were performed:
'_symmetry_cell_setting' value 'Orthorhombic' changed to 'orthorhombic'
according to '/home/saulius/struct/CIF-dictionaries/cif_core.dic'
dictionary named 'cif_core.dic' version 2.4.1 from 2010-06-29.

Automatic conversion script
Id: cif_fix_enum 1527 2010-12-29 10:47:43Z saulius 

The following automatic conversions were performed:

'_symmetry_cell_setting' value 'Orthorhombic' changed to
'orthorhombic' according to
/home/saulius/struct/CIF-dictionaries/cif_core.dic dictionary named
'cif_core.dic' version 2.4.1 from 2010-06-29.

Automatic conversion script
Id: cif_fix_values 1715 2011-07-08 13:25:40Z adriana 
;
_cod_original_cell_volume 808.4(5)
_cod_database_code 2213381
_cod_database_fobs_code 2213381

loop_
_symmetry_equiv_pos_as_xyz
'x, y, z'
'-x, -y, z'
'-x+1/2, y+1/2, z+1/2'
'x+1/2, -y+1/2, z+1/2'

loop_
_atom_site_type_symbol
_atom_site_label
_atom_site_fract_x
_atom_site_fract_y
_atom_site_fract_z
_atom_site_U_iso_or_equiv
_atom_site_adp_type
_atom_site_calc_flag
_atom_site_refinement_flags
_atom_site_occupancy
N N1 0.2706(4) 0.42045(9) 0.1102(6) 0.0482(7) Uani d . 1
O O1 0.1133(3) 0.43755(7) -0.0696(5) 0.0537(6) Uani d . 1
O O2 0.6378(4) 0.41723(9) 0.3709(7) 0.0757(8) Uani d . 1
H H2 0.5489 0.4276 0.2598 0.114 Uiso calc R 1
C C1 0.1844(5) 0.48173(10) -0.2107(8) 0.0480(8) Uani d . 1
H H1A 0.3052 0.4743 -0.3298 0.058 Uiso calc R 1
H H1B 0.2266 0.5068 -0.0759 0.058 Uiso calc R 1
C C2 0.0000 0.5000 -0.3835(10) 0.0459(11) Uani d S 1
H H2A -0.0487 0.4732 -0.5032 0.055 Uiso calc PR 0.50
H H2B 0.0487 0.5268 -0.5032 0.055 Uiso calc PR 0.50
C C3 0.2143(5) 0.38215(10) 0.2461(7) 0.0484(8) Uani d . 1
H H3 0.0794 0.3689 0.2166 0.058 Uiso calc R 1
C C4 0.3550(5) 0.35855(9) 0.4464(8) 0.0479(8) Uani d . 1
C C5 0.5598(5) 0.37676(11) 0.5052(8) 0.0527(8) Uani d . 1
C C6 0.6858(6) 0.35414(13) 0.7017(9) 0.0686(11) Uani d . 1
H H6 0.8195 0.3671 0.7419 0.082 Uiso calc R 1
C C7 0.6160(7) 0.31253(13) 0.8391(10) 0.0770(12) Uani d . 1
H H7 0.7038 0.2971 0.9693 0.092 Uiso calc R 1
C C8 0.4162(7) 0.29344(12) 0.7858(10) 0.0761(13) Uani d . 1
H H8 0.3688 0.2653 0.8799 0.091 Uiso calc R 1
C C9 0.2882(6) 0.31648(11) 0.5924(9) 0.0651(11) Uani d . 1
H H9 0.1533 0.3037 0.5578 0.078 Uiso calc R 1

loop_
_atom_site_aniso_label
_atom_site_aniso_U_11
_atom_site_aniso_U_22
_atom_site_aniso_U_33
_atom_site_aniso_U_12
_atom_site_aniso_U_13
_atom_site_aniso_U_23
N1 0.0439(14) 0.0501(13) 0.0506(18) 0.0037(11) -0.0065(14) -0.0030(14)
O1 0.0463(11) 0.0525(11) 0.0622(16) -0.0015(9) -0.0136(12) 0.0057(11)
O2 0.0577(14) 0.0904(16) 0.079(2) -0.0184(12) -0.0161(16) 0.0140(17)
C1 0.0492(17) 0.0444(14) 0.050(2) -0.0053(12) 0.0013(16) -0.0031(16)
C2 0.054(2) 0.045(2) 0.039(3) -0.0047(18) 0.000 0.000
C3 0.0458(17) 0.0477(16) 0.052(2) -0.0031(13) -0.0090(17) -0.0046(17)
C4 0.0514(17) 0.0421(15) 0.050(2) 0.0044(12) -0.0068(17) -0.0086(16)
C5 0.0496(17) 0.0609(18) 0.048(2) 0.0066(14) -0.0070(17) -0.0097(17)
C6 0.060(2) 0.079(2) 0.067(3) 0.0102(18) -0.023(2) -0.011(2)
C7 0.085(3) 0.078(2) 0.068(3) 0.025(2) -0.025(3) -0.008(3)
C8 0.097(3) 0.0495(18) 0.082(3) 0.0067(18) -0.014(3) 0.006(2)
C9 0.068(2) 0.0544(18) 0.073(3) 0.0008(16) -0.014(2) 0.000(2)

loop_
_atom_type_symbol
_atom_type_description
_atom_type_scat_dispersion_real
_atom_type_scat_dispersion_imag
_atom_type_scat_source
C C 0.0033 0.0016 'International Tables Vol C Tables 4.2.6.8 and 6.1.1.4'
H H 0.0000 0.0000 'International Tables Vol C Tables 4.2.6.8 and 6.1.1.4'
N N 0.0061 0.0033 'International Tables Vol C Tables 4.2.6.8 and 6.1.1.4'
O O 0.0106 0.0060 'International Tables Vol C Tables 4.2.6.8 and 6.1.1.4'

loop_
_geom_angle_atom_site_label_1
_geom_angle_atom_site_label_2
_geom_angle_atom_site_label_3
_geom_angle_site_symmetry_1
_geom_angle_site_symmetry_3
_geom_angle
C3 N1 O1 . . 112.8(2)
N1 O1 C1 . . 110.1(2)
C5 O2 H2 . . 109.5
O1 C1 C2 . . 106.8(2)
O1 C1 H1A . . 110.4
C2 C1 H1A . . 110.4
O1 C1 H1B . . 110.4
C2 C1 H1B . . 110.4
H1A C1 H1B . . 108.6
C1 C2 C1 . 2_565 113.5(4)
C1 C2 H2A . . 108.9
C1 C2 H2A 2_565 . 108.9
C1 C2 H2B . . 108.9
C1 C2 H2B 2_565 . 108.9
H2A C2 H2B . . 107.7
N1 C3 C4 . . 121.6(3)
N1 C3 H3 . . 119.2
C4 C3 H3 . . 119.2
C9 C4 C5 . . 117.3(3)
C9 C4 C3 . . 120.1(3)
C5 C4 C3 . . 122.5(3)
O2 C5 C6 . . 118.2(3)
O2 C5 C4 . . 121.1(3)
C6 C5 C4 . . 120.7(3)
C7 C6 C5 . . 120.4(4)
C7 C6 H6 . . 119.8
C5 C6 H6 . . 119.8
C6 C7 C8 . . 120.5(4)
C6 C7 H7 . . 119.8
C8 C7 H7 . . 119.8
C9 C8 C7 . . 119.3(4)
C9 C8 H8 . . 120.4
C7 C8 H8 . . 120.4
C8 C9 C4 . . 121.8(4)
C8 C9 H9 . . 119.1
C4 C9 H9 . . 119.1

loop_
_geom_bond_atom_site_label_1
_geom_bond_atom_site_label_2
_geom_bond_site_symmetry_2
_geom_bond_distance
N1 C3 . 1.269(4)
N1 O1 . 1.388(3)
O1 C1 . 1.438(3)
O2 C5 . 1.356(4)
O2 H2 . 0.8200
C1 C2 . 1.505(4)
C1 H1A . 0.9700
C1 H1B . 0.9700
C2 C1 2_565 1.505(4)
C2 H2A . 0.9700
C2 H2B . 0.9700
C3 C4 . 1.450(4)
C3 H3 . 0.9300
C4 C9 . 1.395(4)
C4 C5 . 1.405(4)
C5 C6 . 1.371(5)
C6 C7 . 1.370(5)
C6 H6 . 0.9300
C7 C8 . 1.380(5)
C7 H7 . 0.9300
C8 C9 . 1.373(5)
C8 H8 . 0.9300
C9 H9 . 0.9300

loop_
_geom_hbond_atom_site_label_D
_geom_hbond_atom_site_label_H
_geom_hbond_atom_site_label_A
_geom_hbond_distance_DH
_geom_hbond_distance_HA
_geom_hbond_distance_DA
_geom_hbond_angle_DHA
_geom_hbond_publ_flag
O2 H2 N1 0.8200 1.9000 2.624(4) 147.00 yes

loop_
_geom_torsion_atom_site_label_1
_geom_torsion_atom_site_label_2
_geom_torsion_atom_site_label_3
_geom_torsion_atom_site_label_4
_geom_torsion_site_symmetry_4
_geom_torsion
C3 N1 O1 C1 . 178.3(3)
N1 O1 C1 C2 . -175.8(2)
O1 C1 C2 C1 2_565 67.1(2)
O1 N1 C3 C4 . -179.7(3)
N1 C3 C4 C9 . -180.0(3)
N1 C3 C4 C5 . 0.9(5)
C9 C4 C5 O2 . 179.4(3)
C3 C4 C5 O2 . -1.4(5)
C9 C4 C5 C6 . -0.9(5)
C3 C4 C5 C6 . 178.2(3)
O2 C5 C6 C7 . -178.7(4)
C4 C5 C6 C7 . 1.7(5)
C5 C6 C7 C8 . -1.3(6)
C6 C7 C8 C9 . 0.3(6)
C7 C8 C9 C4 . 0.4(6)
C5 C4 C9 C8 . -0.1(5)
C3 C4 C9 C8 . -179.3(3)
